data_7220813
loop_
_publ_author_name
'Dong, Ruo Ting'
'Ma, Zhao Ying'
'Chen, Li Xin'
'Huang, Lan Fen'
'Li, Qian Hong'
'Hu, Ming Yuan'
'Shen, Mo Yuan'
'Li, Chu Wen'
'Deng, Hong'

_publ_section_title
;
 Zinc and cadmium metal-directed coordination polymers: in situ flexible
 tetrazole ligand synthesis, structures, and properties
;
_journal_issue 30
_journal_name_full CrystEngComm
_journal_page_first 5814
_journal_paper_doi 10.1039/C5CE00939A
_journal_volume 17
_journal_year 2015
_chemical_formula_moiety 'C4 H5 Cd N9, O'
_chemical_formula_sum 'C4 H5 Cd N9 O'
_chemical_formula_weight 307.58
_chemical_name_systematic
;
?
;
_space_group_IT_number 148
_symmetry_cell_setting hexagonal
_symmetry_space_group_name_Hall '-R 3'
_symmetry_space_group_name_H-M 'R -3 :H'
_atom_sites_solution_hydrogens geom
_atom_sites_solution_primary direct
_atom_sites_solution_secondary difmap
_audit_creation_method SHELXL-97
_audit_update_record
;
2012-09-16 deposited with the CCDC.
2015-06-22 downloaded from the CCDC.
;
_cell_angle_alpha 90.00
_cell_angle_beta 90.00
_cell_angle_gamma 120.00
_cell_formula_units_Z 18
_cell_length_a 20.8197(13)
_cell_length_b 20.8197(13)
_cell_length_c 11.5581(15)
_cell_measurement_temperature 296(2)
_cell_volume 4338.8(7)
_computing_cell_refinement 'Apex2 (Bruker, 2008)'
_computing_data_collection 'Apex2 (Bruker, 2008)'
_computing_data_reduction 'Apex2 (Bruker, 2008)'
_computing_molecular_graphics SHELXL-97
_computing_publication_material SHELXL-97
_computing_structure_refinement 'SHELXL-97 (Sheldrick, 2008)'
_computing_structure_solution 'SHELXS-97 (Sheldrick, 2008)'
_diffrn_ambient_temperature 296(2)
_diffrn_measured_fraction_theta_full 1.000
_diffrn_measured_fraction_theta_max 1.000
_diffrn_measurement_device_type 'Bruker AXS SMART APEX CCD diffractometer'
_diffrn_measurement_method '\w scans'
_diffrn_radiation_monochromator graphite
_diffrn_radiation_source 'fine-focus sealed tube'
_diffrn_radiation_type MoK\a
_diffrn_radiation_wavelength 0.71073
_diffrn_reflns_av_R_equivalents 0.0235
_diffrn_reflns_av_sigmaI/netI 0.0182
_diffrn_reflns_limit_h_max 24
_diffrn_reflns_limit_h_min -24
_diffrn_reflns_limit_k_max 24
_diffrn_reflns_limit_k_min -24
_diffrn_reflns_limit_l_max 12
_diffrn_reflns_limit_l_min -13
_diffrn_reflns_number 7453
_diffrn_reflns_theta_full 25.19
_diffrn_reflns_theta_max 25.19
_diffrn_reflns_theta_min 1.96
_exptl_absorpt_coefficient_mu 2.256
_exptl_absorpt_correction_T_max 0.681
_exptl_absorpt_correction_T_min 0.643
_exptl_absorpt_correction_type multi-scan
_exptl_absorpt_process_details 'Apex2 (Bruker, 2008)'
_exptl_crystal_colour colorless
_exptl_crystal_density_diffrn 2.119
_exptl_crystal_density_method 'not measured'
_exptl_crystal_description rodlike
_exptl_crystal_F_000 2664
_exptl_crystal_size_max 0.20
_exptl_crystal_size_mid 0.19
_exptl_crystal_size_min 0.17
_refine_diff_density_max 1.360
_refine_diff_density_min -0.570
_refine_diff_density_rms 0.135
_refine_ls_extinction_method none
_refine_ls_goodness_of_fit_ref 1.165
_refine_ls_hydrogen_treatment constr
_refine_ls_matrix_type full
_refine_ls_number_parameters 136
_refine_ls_number_reflns 1737
_refine_ls_number_restraints 96
_refine_ls_restrained_S_all 1.141
_refine_ls_R_factor_all 0.0257
_refine_ls_R_factor_gt 0.0247
_refine_ls_shift/su_max 0.002
_refine_ls_shift/su_mean 0.000
_refine_ls_structure_factor_coef Fsqd
_refine_ls_weighting_details 'calc w=1/[\s^2^(Fo^2^)+(0.0480P)^2^+14.0629P] where P=(Fo^2^+2Fc^2^)/3'
_refine_ls_weighting_scheme calc
_refine_ls_wR_factor_gt 0.0782
_refine_ls_wR_factor_ref 0.0789
_reflns_number_gt 1649
_reflns_number_total 1733
_reflns_threshold_expression >2sigma(I)
_cod_data_source_file c5ce00939a2.cif
_cod_data_source_block cc
_cod_depositor_comments
;
The following automatic conversions were performed:

'_symmetry_cell_setting' value 'Hexagonal' changed to 'hexagonal'
according to
/usr/data/users/saulius/crontab/automatic-downloads/rss-feeds/RSC/lib/dictionaries/cif_core.dic
dictionary named 'cif_core.dic' version 2.4.2 from 2011-04-26.

Automatic conversion script
Id: cif_fix_values 3271 2015-04-21 07:52:19Z andrius 

 Adding full bibliography for 7220813--7220819.cif.
;
_cod_original_sg_symbol_Hall -R3
_cod_original_sg_symbol_H-M R-3
_cod_database_code 7220813

loop_
_symmetry_equiv_pos_as_xyz
'x, y, z'
'-y, x-y, z'
'-x+y, -x, z'
'x+2/3, y+1/3, z+1/3'
'-y+2/3, x-y+1/3, z+1/3'
'-x+y+2/3, -x+1/3, z+1/3'
'x+1/3, y+2/3, z+2/3'
'-y+1/3, x-y+2/3, z+2/3'
'-x+y+1/3, -x+2/3, z+2/3'
'-x, -y, -z'
'y, -x+y, -z'
'x-y, x, -z'
'-x+2/3, -y+1/3, -z+1/3'
'y+2/3, -x+y+1/3, -z+1/3'
'x-y+2/3, x+1/3, -z+1/3'
'-x+1/3, -y+2/3, -z+2/3'
'y+1/3, -x+y+2/3, -z+2/3'
'x-y+1/3, x+2/3, -z+2/3'

loop_
_atom_site_label
_atom_site_type_symbol
_atom_site_fract_x
_atom_site_fract_y
_atom_site_fract_z
_atom_site_U_iso_or_equiv
_atom_site_adp_type
_atom_site_occupancy
_atom_site_symmetry_multiplicity
_atom_site_calc_flag
_atom_site_refinement_flags
C1 C 0.1889(2) 0.9646(2) 0.1081(3) 0.0317(9) Uani 1 1 d U
H1A H 0.2258 1.0101 0.1450 0.038 Uiso 1 1 calc R
H1B H 0.1415 0.9627 0.1130 0.038 Uiso 1 1 calc R
C2 C 0.2537(2) 0.9168(2) 0.2279(3) 0.0322(9) Uani 1 1 d U
H2A H 0.2423 0.8918 0.3021 0.039 Uiso 1 1 calc R
H2B H 0.2834 0.9697 0.2422 0.039 Uiso 1 1 calc R
C3 C 0.2091(2) 0.96605(19) -0.0170(3) 0.0224(7) Uani 1 1 d U
C4 C 0.29769(18) 0.89246(19) 0.1573(3) 0.0222(7) Uani 1 1 d U
Cd1 Cd 0.462625(12) 0.983782(13) 0.30224(2) 0.01863(13) Uani 1 1 d U
N1 N 0.18426(15) 0.90099(16) 0.1706(2) 0.0213(6) Uani 1 1 d U
H1 H 0.1484 0.8867 0.2257 0.026 Uiso 1 1 calc R
N2 N 0.25481(17) 1.02608(16) -0.0758(3) 0.0239(6) Uani 1 1 d U
N3 N 0.25285(18) 1.00393(16) -0.1857(3) 0.0272(7) Uani 1 1 d U
N4 N 0.20840(16) 0.93254(15) -0.1898(2) 0.0226(6) Uani 1 1 d U
N5 N 0.17908(17) 0.90622(16) -0.0840(3) 0.0239(6) Uani 1 1 d U
N6 N 0.26981(16) 0.84697(17) 0.0670(3) 0.0240(6) Uani 1 1 d U
N7 N 0.32421(18) 0.83470(18) 0.0299(3) 0.0306(7) Uani 1 1 d U
N8 N 0.38271(18) 0.87177(19) 0.0949(3) 0.0310(7) Uani 1 1 d U
N9 N 0.36736(16) 0.90907(17) 0.1769(3) 0.0257(7) Uani 1 1 d U
O1W O 0.4199(12) 0.6603(13) 0.4001(16) 0.414(12) Uani 1 1 d U

loop_
_atom_site_aniso_label
_atom_site_aniso_U_11
_atom_site_aniso_U_22
_atom_site_aniso_U_33
_atom_site_aniso_U_23
_atom_site_aniso_U_13
_atom_site_aniso_U_12
C1 0.050(2) 0.0289(19) 0.0195(19) 0.0005(15) 0.0065(16) 0.0222(18)
C2 0.0252(18) 0.044(2) 0.026(2) -0.0120(16) -0.0070(15) 0.0160(17)
C3 0.0311(18) 0.0208(16) 0.0170(17) -0.0006(13) -0.0001(14) 0.0143(15)
C4 0.0211(17) 0.0234(17) 0.0169(17) -0.0004(13) -0.0021(13) 0.0071(14)
Cd1 0.01714(17) 0.02614(18) 0.01567(19) -0.00110(9) -0.00047(8) 0.01311(11)
N1 0.0193(14) 0.0244(14) 0.0154(14) 0.0018(11) 0.0014(11) 0.0073(12)
N2 0.0304(16) 0.0194(14) 0.0173(15) -0.0022(11) -0.0013(12) 0.0089(13)
N3 0.0339(16) 0.0223(15) 0.0179(16) -0.0010(12) 0.0020(12) 0.0084(13)
N4 0.0264(15) 0.0192(14) 0.0154(14) 0.0010(11) 0.0015(11) 0.0062(12)
N5 0.0300(15) 0.0193(14) 0.0175(15) 0.0000(11) 0.0017(12) 0.0086(12)
N6 0.0218(14) 0.0254(15) 0.0216(16) -0.0011(12) -0.0016(12) 0.0094(12)
N7 0.0316(17) 0.0359(17) 0.0239(16) -0.0058(13) -0.0027(13) 0.0164(14)
N8 0.0269(16) 0.0388(18) 0.0300(18) -0.0064(14) -0.0053(13) 0.0185(14)
N9 0.0239(15) 0.0284(16) 0.0229(16) -0.0055(12) -0.0051(12) 0.0115(13)
O1W 0.413(13) 0.408(13) 0.431(13) -0.003(7) -0.005(7) 0.214(8)

loop_
_atom_type_symbol
_atom_type_description
_atom_type_scat_dispersion_real
_atom_type_scat_dispersion_imag
_atom_type_scat_source
C C 0.0033 0.0016 'International Tables Vol C Tables 4.2.6.8 and 6.1.1.4'
H H 0.0000 0.0000 'International Tables Vol C Tables 4.2.6.8 and 6.1.1.4'
N N 0.0061 0.0033 'International Tables Vol C Tables 4.2.6.8 and 6.1.1.4'
O O 0.0106 0.0060 'International Tables Vol C Tables 4.2.6.8 and 6.1.1.4'
Cd Cd -0.8075 1.2024 'International Tables Vol C Tables 4.2.6.8 and 6.1.1.4'
Na Na 0.0362 0.0249 'International Tables Vol C Tables 4.2.6.8 and 6.1.1.4'

loop_
_geom_angle_atom_site_label_1
_geom_angle_atom_site_label_2
_geom_angle_atom_site_label_3
_geom_angle
_geom_angle_site_symmetry_1
_geom_angle_site_symmetry_3
N1 C1 C3 112.5(3) . .
N1 C1 H1A 109.1 . .
C3 C1 H1A 109.1 . .
N1 C1 H1B 109.1 . .
C3 C1 H1B 109.1 . .
H1A C1 H1B 107.8 . .
N1 C2 C4 112.2(3) . .
N1 C2 H2A 109.2 . .
C4 C2 H2A 109.2 . .
N1 C2 H2B 109.2 . .
C4 C2 H2B 109.2 . .
H2A C2 H2B 107.9 . .
N2 C3 N5 111.5(3) . .
N2 C3 C1 125.2(3) . .
N5 C3 C1 123.2(3) . .
N6 C4 N9 110.4(3) . .
N6 C4 C2 123.2(3) . .
N9 C4 C2 126.3(3) . .
N6 Cd1 N4 105.53(11) 14_455 8_665
N6 Cd1 N9 88.04(11) 14_455 .
N4 Cd1 N9 99.52(11) 8_665 .
N6 Cd1 N2 153.51(11) 14_455 6_465
N4 Cd1 N2 100.95(10) 8_665 6_465
N9 Cd1 N2 87.29(10) . 6_465
N6 Cd1 N5 86.37(10) 14_455 14_455
N4 Cd1 N5 86.23(10) 8_665 14_455
N9 Cd1 N5 172.89(10) . 14_455
N2 Cd1 N5 95.77(10) 6_465 14_455
N6 Cd1 N1 71.48(10) 14_455 14_455
N4 Cd1 N1 159.41(10) 8_665 14_455
N9 Cd1 N1 100.72(10) . 14_455
N2 Cd1 N1 83.82(10) 6_465 14_455
N5 Cd1 N1 73.32(10) 14_455 14_455
C1 N1 C2 113.9(3) . .
C1 N1 Cd1 108.5(2) . 15
C2 N1 Cd1 109.7(2) . 15
C1 N1 H1 108.2 . .
C2 N1 H1 108.2 . .
Cd1 N1 H1 108.2 15 .
C3 N2 N3 106.1(3) . .
C3 N2 Cd1 136.2(2) . 8_664
N3 N2 Cd1 116.1(2) . 8_664
N4 N3 N2 108.0(3) . .
N3 N4 N5 110.4(3) . .
N3 N4 Cd1 119.7(2) . 6_464
N5 N4 Cd1 129.9(2) . 6_464
C3 N5 N4 104.0(3) . .
C3 N5 Cd1 110.2(2) . 15
N4 N5 Cd1 137.2(2) . 15
C4 N6 N7 106.0(3) . .
C4 N6 Cd1 117.5(2) . 15
N7 N6 Cd1 135.6(2) . 15
N8 N7 N6 109.2(3) . .
N7 N8 N9 108.8(3) . .
C4 N9 N8 105.6(3) . .
C4 N9 Cd1 137.5(2) . .
N8 N9 Cd1 116.9(2) . .

loop_
_geom_bond_atom_site_label_1
_geom_bond_atom_site_label_2
_geom_bond_distance
_geom_bond_site_symmetry_2
C1 N1 1.469(5) .
C1 C3 1.501(5) .
C1 H1A 0.9700 .
C1 H1B 0.9700 .
C2 N1 1.470(5) .
C2 C4 1.492(5) .
C2 H2A 0.9700 .
C2 H2B 0.9700 .
C3 N2 1.319(5) .
C3 N5 1.328(4) .
C4 N6 1.331(5) .
C4 N9 1.332(5) .
Cd1 N6 2.291(3) 14_455
Cd1 N4 2.316(3) 8_665
Cd1 N9 2.316(3) .
Cd1 N2 2.331(3) 6_465
Cd1 N5 2.433(3) 14_455
Cd1 N1 2.504(3) 14_455
N1 Cd1 2.504(3) 15
N1 H1 0.9100 .
N2 N3 1.345(4) .
N2 Cd1 2.331(3) 8_664
N3 N4 1.301(4) .
N4 N5 1.355(4) .
N4 Cd1 2.315(3) 6_464
N5 Cd1 2.433(3) 15
N6 N7 1.350(4) .
N6 Cd1 2.291(3) 15
N7 N8 1.305(5) .
N8 N9 1.361(4) .
